data_7208815
loop_
_publ_author_name
'You, Zhong-Lu'
'Xian, Dong-Mei'
'Zhang, Mei'

_publ_section_title
;
 Two lantern-like 1D polymeric Schiff base copper(i/ii) complexes derived
 from copper(ii) salts containing rarely seen [CuI(NCS)4] bridges
;
_journal_issue 21
_journal_name_full CrystEngComm
_journal_page_first 7133
_journal_paper_doi 10.1039/c2ce26201k
_journal_volume 14
_journal_year 2012
_chemical_formula_sum 'C43 H57 Cu4 N10 O3 S4'
_chemical_formula_weight 1144.39
_chemical_name_systematic
;
?
;
_space_group_IT_number 161
_symmetry_cell_setting hexagonal
_symmetry_space_group_name_Hall 'R 3 -2"c'
_symmetry_space_group_name_H-M 'R 3 c :H'
_atom_sites_solution_hydrogens geom
_atom_sites_solution_primary direct
_atom_sites_solution_secondary difmap
_audit_creation_method SHELXL-97
_cell_angle_alpha 90.00
_cell_angle_beta 90.00
_cell_angle_gamma 120.00
_cell_formula_units_Z 6
_cell_length_a 20.6498(8)
_cell_length_b 20.6498(8)
_cell_length_c 20.3322(13)
_cell_measurement_temperature 298(2)
_cell_volume 7508.4(6)
_computing_structure_refinement 'SHELXL-97 (Sheldrick, 1997)'
_computing_structure_solution 'SHELXS-97 (Sheldrick, 1990)'
_diffrn_ambient_temperature 298(2)
_diffrn_measured_fraction_theta_full 0.999
_diffrn_measured_fraction_theta_max 0.999
_diffrn_radiation_monochromator graphite
_diffrn_radiation_source 'fine-focus sealed tube'
_diffrn_radiation_type MoK\a
_diffrn_radiation_wavelength 0.71073
_diffrn_reflns_av_R_equivalents 0.0430
_diffrn_reflns_av_sigmaI/netI 0.0424
_diffrn_reflns_limit_h_max 24
_diffrn_reflns_limit_h_min -24
_diffrn_reflns_limit_k_max 24
_diffrn_reflns_limit_k_min -24
_diffrn_reflns_limit_l_max 24
_diffrn_reflns_limit_l_min -24
_diffrn_reflns_number 13212
_diffrn_reflns_theta_full 25.49
_diffrn_reflns_theta_max 25.49
_diffrn_reflns_theta_min 2.30
_exptl_absorpt_coefficient_mu 1.892
_exptl_absorpt_correction_T_max 0.7035
_exptl_absorpt_correction_T_min 0.6702
_exptl_crystal_colour blue
_exptl_crystal_density_diffrn 1.519
_exptl_crystal_density_method 'not measured'
_exptl_crystal_description block
_exptl_crystal_F_000 3534
_exptl_crystal_size_max 0.23
_exptl_crystal_size_mid 0.20
_exptl_crystal_size_min 0.20
_refine_diff_density_max 0.289
_refine_diff_density_min -0.226
_refine_diff_density_rms 0.054
_refine_ls_abs_structure_details 'Flack H D (1983), Acta Cryst. A39, 876-881'
_refine_ls_abs_structure_Flack 0.016(18)
_refine_ls_extinction_method none
_refine_ls_goodness_of_fit_ref 1.029
_refine_ls_hydrogen_treatment mixed
_refine_ls_matrix_type full
_refine_ls_number_parameters 196
_refine_ls_number_reflns 3012
_refine_ls_number_restraints 1
_refine_ls_restrained_S_all 1.029
_refine_ls_R_factor_all 0.0592
_refine_ls_R_factor_gt 0.0358
_refine_ls_shift/su_max 0.001
_refine_ls_shift/su_mean 0.000
_refine_ls_structure_factor_coef Fsqd
_refine_ls_weighting_details 'calc w=1/[\s^2^(Fo^2^)+(0.0323P)^2^+8.9356P] where P=(Fo^2^+2Fc^2^)/3'
_refine_ls_weighting_scheme calc
_refine_ls_wR_factor_gt 0.0722
_refine_ls_wR_factor_ref 0.0816
_reflns_number_gt 2282
_reflns_number_total 3012
_reflns_threshold_expression >2sigma(I)
_cod_data_source_file c2ce26201k.txt
_cod_data_source_block 1
_cod_original_sg_symbol_H-M R3c
_cod_database_code 7208815

loop_
_symmetry_equiv_pos_as_xyz
'x, y, z'
'-y, x-y, z'
'-x+y, -x, z'
'-y, -x, z+1/2'
'-x+y, y, z+1/2'
'x, x-y, z+1/2'
'x+2/3, y+1/3, z+1/3'
'-y+2/3, x-y+1/3, z+1/3'
'-x+y+2/3, -x+1/3, z+1/3'
'-y+2/3, -x+1/3, z+5/6'
'-x+y+2/3, y+1/3, z+5/6'
'x+2/3, x-y+1/3, z+5/6'
'x+1/3, y+2/3, z+2/3'
'-y+1/3, x-y+2/3, z+2/3'
'-x+y+1/3, -x+2/3, z+2/3'
'-y+1/3, -x+2/3, z+7/6'
'-x+y+1/3, y+2/3, z+7/6'
'x+1/3, x-y+2/3, z+7/6'

loop_
_atom_site_label
_atom_site_type_symbol
_atom_site_fract_x
_atom_site_fract_y
_atom_site_fract_z
_atom_site_U_iso_or_equiv
_atom_site_adp_type
_atom_site_occupancy
_atom_site_symmetry_multiplicity
_atom_site_calc_flag
_atom_site_refinement_flags
Cu1 Cu 0.83908(3) 0.42346(3) 0.62017(3) 0.05655(18) Uani 1 1 d .
Cu2 Cu 0.6667 0.3333 0.86308(4) 0.0531(3) Uani 1 3 d S
N1 N 0.83613(17) 0.38817(19) 0.53182(19) 0.0430(8) Uani 1 1 d .
N2 N 0.8929(3) 0.3688(3) 0.65707(19) 0.0670(12) Uani 1 1 d .
N3 N 0.8081(2) 0.4388(2) 0.7056(2) 0.0663(11) Uani 1 1 d .
N4 N 0.6667 0.3333 0.9598(3) 0.0389(14) Uani 1 3 d S
O1 O 0.87115(17) 0.52393(16) 0.59337(15) 0.0562(8) Uani 1 1 d .
S1 S 0.75710(7) 0.45628(7) 0.82748(6) 0.0553(3) Uani 1 1 d .
S2 S 0.6667 0.3333 1.09747(8) 0.0483(5) Uani 1 3 d S
C1 C 0.8662(2) 0.5047(2) 0.4769(2) 0.0402(10) Uani 1 1 d .
C2 C 0.8805(2) 0.5497(2) 0.5341(2) 0.0432(10) Uani 1 1 d .
C3 C 0.9050(2) 0.6264(2) 0.5242(2) 0.0521(12) Uani 1 1 d .
C4 C 0.9119(3) 0.6548(3) 0.4613(3) 0.0675(14) Uani 1 1 d .
H4 H 0.9276 0.7053 0.4558 0.081 Uiso 1 1 calc R
C5 C 0.8959(3) 0.6093(3) 0.4061(3) 0.0677(14) Uani 1 1 d .
H5 H 0.8999 0.6290 0.3642 0.081 Uiso 1 1 calc R
C6 C 0.8744(2) 0.5363(3) 0.4140(2) 0.0538(12) Uani 1 1 d .
H6 H 0.8648 0.5063 0.3770 0.065 Uiso 1 1 calc R
C7 C 0.9243(3) 0.6759(3) 0.5843(3) 0.0794(18) Uani 1 1 d .
H7A H 0.8799 0.6615 0.6095 0.119 Uiso 1 1 calc R
H7B H 0.9456 0.7271 0.5708 0.119 Uiso 1 1 calc R
H7C H 0.9599 0.6705 0.6108 0.119 Uiso 1 1 calc R
C8 C 0.8447(2) 0.4275(2) 0.4802(2) 0.0408(11) Uani 1 1 d .
H8 H 0.8358 0.4027 0.4402 0.049 Uiso 1 1 calc R
C9 C 0.8136(3) 0.3089(2) 0.5230(2) 0.0567(13) Uani 1 1 d .
H9A H 0.8102 0.2977 0.4764 0.068 Uiso 1 1 calc R
H9B H 0.7645 0.2780 0.5421 0.068 Uiso 1 1 calc R
C10 C 0.8678(3) 0.2901(3) 0.5545(2) 0.0602(13) Uani 1 1 d .
H10A H 0.9176 0.3239 0.5378 0.072 Uiso 1 1 calc R
H10B H 0.8549 0.2397 0.5418 0.072 Uiso 1 1 calc R
C11 C 0.8693(3) 0.2949(3) 0.6290(3) 0.0817(17) Uani 1 1 d .
H11A H 0.8195 0.2602 0.6453 0.098 Uiso 1 1 calc R
H11B H 0.9026 0.2781 0.6454 0.098 Uiso 1 1 calc R
C12 C 0.9732(4) 0.4221(3) 0.6383(3) 0.100(2) Uani 1 1 d .
H12A H 1.0039 0.4019 0.6522 0.151 Uiso 1 1 calc R
H12B H 0.9899 0.4694 0.6595 0.151 Uiso 1 1 calc R
H12C H 0.9768 0.4289 0.5915 0.151 Uiso 1 1 calc R
C13 C 0.8936(5) 0.3636(5) 0.7293(3) 0.124(3) Uani 1 1 d .
H13A H 0.9271 0.3462 0.7422 0.186 Uiso 1 1 calc R
H13B H 0.8441 0.3291 0.7447 0.186 Uiso 1 1 calc R
H13C H 0.9101 0.4120 0.7482 0.186 Uiso 1 1 calc R
C14 C 0.7861(2) 0.4449(2) 0.7554(2) 0.0465(11) Uani 1 1 d .
C15 C 0.6667 0.3333 1.0167(4) 0.0346(15) Uani 1 3 d S

loop_
_atom_site_aniso_label
_atom_site_aniso_U_11
_atom_site_aniso_U_22
_atom_site_aniso_U_33
_atom_site_aniso_U_23
_atom_site_aniso_U_13
_atom_site_aniso_U_12
Cu1 0.0806(4) 0.0639(4) 0.0345(3) 0.0032(3) 0.0159(3) 0.0431(4)
Cu2 0.0653(4) 0.0653(4) 0.0286(5) 0.000 0.000 0.0327(2)
N1 0.0389(19) 0.039(2) 0.046(2) -0.0035(17) 0.0083(16) 0.0164(16)
N2 0.082(3) 0.078(3) 0.052(3) 0.008(2) 0.012(2) 0.049(3)
N3 0.082(3) 0.080(3) 0.037(2) -0.007(2) 0.013(2) 0.041(3)
N4 0.044(2) 0.044(2) 0.029(3) 0.000 0.000 0.0219(11)
O1 0.074(2) 0.0509(18) 0.0407(18) -0.0083(14) 0.0056(15) 0.0292(16)
S1 0.0700(8) 0.0597(7) 0.0341(6) -0.0011(5) 0.0115(6) 0.0309(6)
S2 0.0599(7) 0.0599(7) 0.0253(9) 0.000 0.000 0.0299(3)
C1 0.034(2) 0.048(2) 0.040(2) -0.003(2) -0.0024(19) 0.022(2)
C2 0.036(2) 0.046(3) 0.048(3) -0.005(2) 0.0003(19) 0.020(2)
C3 0.041(3) 0.045(3) 0.067(3) -0.010(2) -0.004(2) 0.019(2)
C4 0.062(3) 0.048(3) 0.094(5) 0.008(3) -0.009(3) 0.028(2)
C5 0.074(3) 0.079(4) 0.060(3) 0.013(3) -0.002(3) 0.046(3)
C6 0.050(3) 0.066(3) 0.044(3) 0.002(2) -0.005(2) 0.028(3)
C7 0.079(4) 0.057(3) 0.105(5) -0.020(3) -0.003(3) 0.035(3)
C8 0.031(2) 0.051(3) 0.036(2) -0.010(2) 0.0022(17) 0.017(2)
C9 0.055(3) 0.046(3) 0.061(3) -0.004(2) 0.006(2) 0.020(2)
C10 0.064(3) 0.050(3) 0.072(4) 0.001(2) 0.006(3) 0.033(2)
C11 0.084(4) 0.078(4) 0.088(5) 0.026(3) 0.014(3) 0.044(3)
C12 0.084(5) 0.094(5) 0.124(6) -0.009(4) -0.012(4) 0.046(4)
C13 0.193(8) 0.193(8) 0.058(4) 0.011(4) -0.010(4) 0.151(7)
C14 0.056(3) 0.056(3) 0.034(3) 0.003(2) 0.003(2) 0.032(2)
C15 0.038(2) 0.038(2) 0.029(4) 0.000 0.000 0.0189(12)

loop_
_atom_type_symbol
_atom_type_description
_atom_type_scat_dispersion_real
_atom_type_scat_dispersion_imag
_atom_type_scat_source
C C 0.0033 0.0016 'International Tables Vol C Tables 4.2.6.8 and 6.1.1.4'
H H 0.0000 0.0000 'International Tables Vol C Tables 4.2.6.8 and 6.1.1.4'
N N 0.0061 0.0033 'International Tables Vol C Tables 4.2.6.8 and 6.1.1.4'
O O 0.0106 0.0060 'International Tables Vol C Tables 4.2.6.8 and 6.1.1.4'
S S 0.1246 0.1234 'International Tables Vol C Tables 4.2.6.8 and 6.1.1.4'
Cu Cu 0.3201 1.2651 'International Tables Vol C Tables 4.2.6.8 and 6.1.1.4'

loop_
_geom_angle_atom_site_label_1
_geom_angle_atom_site_label_2
_geom_angle_atom_site_label_3
_geom_angle
_geom_angle_site_symmetry_1
_geom_angle_site_symmetry_3
O1 Cu1 N1 94.18(14) . .
O1 Cu1 N3 92.40(16) . .
N1 Cu1 N3 161.72(17) . .
O1 Cu1 N2 134.54(17) . .
N1 Cu1 N2 93.19(16) . .
N3 Cu1 N2 94.31(18) . .
N4 Cu2 S1 107.62(4) . 3_665
N4 Cu2 S1 107.62(4) . .
S1 Cu2 S1 111.25(4) 3_665 .
N4 Cu2 S1 107.62(4) . 2_655
S1 Cu2 S1 111.25(4) 3_665 2_655
S1 Cu2 S1 111.25(4) . 2_655
C8 N1 C9 118.2(4) . .
C8 N1 Cu1 123.6(3) . .
C9 N1 Cu1 117.8(3) . .
C11 N2 C13 108.7(5) . .
C11 N2 C12 109.5(4) . .
C13 N2 C12 104.9(5) . .
C11 N2 Cu1 115.8(3) . .
C13 N2 Cu1 115.3(4) . .
C12 N2 Cu1 101.7(3) . .
C14 N3 Cu1 176.5(4) . .
C15 N4 Cu2 180.000(3) . .
C2 O1 Cu1 127.6(3) . .
C14 S1 Cu2 105.37(17) . .
C6 C1 C2 120.2(4) . .
C6 C1 C8 117.4(4) . .
C2 C1 C8 122.5(4) . .
O1 C2 C3 119.2(4) . .
O1 C2 C1 123.7(4) . .
C3 C2 C1 117.1(4) . .
C4 C3 C2 120.5(4) . .
C4 C3 C7 121.6(5) . .
C2 C3 C7 117.8(4) . .
C3 C4 C5 121.3(4) . .
C3 C4 H4 119.4 . .
C5 C4 H4 119.4 . .
C6 C5 C4 119.5(5) . .
C6 C5 H5 120.3 . .
C4 C5 H5 120.3 . .
C5 C6 C1 121.4(4) . .
C5 C6 H6 119.3 . .
C1 C6 H6 119.3 . .
C3 C7 H7A 109.5 . .
C3 C7 H7B 109.5 . .
H7A C7 H7B 109.5 . .
C3 C7 H7C 109.5 . .
H7A C7 H7C 109.5 . .
H7B C7 H7C 109.5 . .
N1 C8 C1 127.9(4) . .
N1 C8 H8 116.1 . .
C1 C8 H8 116.1 . .
N1 C9 C10 112.0(4) . .
N1 C9 H9A 109.2 . .
C10 C9 H9A 109.2 . .
N1 C9 H9B 109.2 . .
C10 C9 H9B 109.2 . .
H9A C9 H9B 107.9 . .
C9 C10 C11 113.7(4) . .
C9 C10 H10A 108.8 . .
C11 C10 H10A 108.8 . .
C9 C10 H10B 108.8 . .
C11 C10 H10B 108.8 . .
H10A C10 H10B 107.7 . .
N2 C11 C10 116.2(4) . .
N2 C11 H11A 108.2 . .
C10 C11 H11A 108.2 . .
N2 C11 H11B 108.2 . .
C10 C11 H11B 108.2 . .
H11A C11 H11B 107.4 . .
N2 C12 H12A 109.5 . .
N2 C12 H12B 109.5 . .
H12A C12 H12B 109.5 . .
N2 C12 H12C 109.5 . .
H12A C12 H12C 109.5 . .
H12B C12 H12C 109.5 . .
N2 C13 H13A 109.5 . .
N2 C13 H13B 109.5 . .
H13A C13 H13B 109.5 . .
N2 C13 H13C 109.5 . .
H13A C13 H13C 109.5 . .
H13B C13 H13C 109.5 . .
N3 C14 S1 178.1(5) . .
N4 C15 S2 180.000(2) . .

loop_
_geom_bond_atom_site_label_1
_geom_bond_atom_site_label_2
_geom_bond_distance
_geom_bond_site_symmetry_2
Cu1 O1 1.915(3) .
Cu1 N1 1.928(4) .
Cu1 N3 1.932(4) .
Cu1 N2 2.080(4) .
Cu2 N4 1.967(6) .
Cu2 S1 2.3908(13) 3_665
Cu2 S1 2.3908(13) .
Cu2 S1 2.3908(13) 2_655
N1 C8 1.284(5) .
N1 C9 1.471(6) .
N2 C11 1.467(7) .
N2 C13 1.474(7) .
N2 C12 1.510(7) .
N3 C14 1.142(5) .
N4 C15 1.157(8) .
O1 C2 1.292(5) .
S1 C14 1.643(4) .
S2 C15 1.641(7) .
C1 C6 1.407(6) .
C1 C2 1.424(5) .
C1 C8 1.426(5) .
C2 C3 1.417(6) .
C3 C4 1.384(7) .
C3 C7 1.513(6) .
C4 C5 1.393(7) .
C4 H4 0.9300 .
C5 C6 1.352(7) .
C5 H5 0.9300 .
C6 H6 0.9300 .
C7 H7A 0.9600 .
C7 H7B 0.9600 .
C7 H7C 0.9600 .
C8 H8 0.9300 .
C9 C10 1.500(6) .
C9 H9A 0.9700 .
C9 H9B 0.9700 .
C10 C11 1.517(7) .
C10 H10A 0.9700 .
C10 H10B 0.9700 .
C11 H11A 0.9700 .
C11 H11B 0.9700 .
C12 H12A 0.9600 .
C12 H12B 0.9600 .
C12 H12C 0.9600 .
C13 H13A 0.9600 .
C13 H13B 0.9600 .
C13 H13C 0.9600 .
